data_4068674
loop_
_publ_author_name
'Lebedev, Artem Y.'
'Izmer, Vyatcheslav V.'
'Asachenko, Andrey F.'
'Tzarev, Alexey A.'
'Uborsky, Dmitry V.'
'Homutova, Yuliya A.'
'Shperber, Elizar R.'
'Canich, Jo Ann M.'
'Voskoboynikov, Alexander Z.'

_publ_section_title
;
 Group 4 Metallocenes Bearing \h5-2-(N-Azolyl)indenyl Ligands: Synthesis,
 Structure Characterization, and Olefin Polymerization Catalysis
;
_journal_issue 6
_journal_name_full Organometallics
_journal_page_first 1800
_journal_paper_doi 10.1021/om8010257
_journal_volume 28
_journal_year 2009
_chemical_formula_moiety 'C42 H28 Br6 N2 Zr2, C7 H8'
_chemical_formula_sum 'C49 H36 Br6 N2 Zr2'
_chemical_formula_weight 1314.70
_chemical_name_systematic
; 
 ? 
;
_space_group_IT_number 2
_symmetry_cell_setting triclinic
_symmetry_space_group_name_Hall '-P 1'
_symmetry_space_group_name_H-M 'P -1'
_atom_sites_solution_hydrogens geom
_atom_sites_solution_primary direct
_atom_sites_solution_secondary difmap
_audit_creation_method SHELXL-97
_cell_angle_alpha 105.4140(10)
_cell_angle_beta 111.8150(10)
_cell_angle_gamma 93.787(2)
_cell_formula_units_Z 2
_cell_length_a 13.1169(10)
_cell_length_b 13.1467(10)
_cell_length_c 14.7162(11)
_cell_measurement_reflns_used 1024
_cell_measurement_temperature 120(2)
_cell_measurement_theta_max 29.32
_cell_measurement_theta_min 2.20
_cell_volume 2232.4(3)
_computing_cell_refinement 'SAINTPlus (Bruker, 1998a)'
_computing_data_collection 'SMART (Bruker, 1998b)'
_computing_data_reduction 'SAINTPlus (Bruker, 1998a)'
_computing_molecular_graphics 'SHELXTL ver. 5.1 (Sheldrick, 1998b)'
_computing_publication_material 'SHELXTL ver. 5.1 (Sheldrick, 1998b)'
_computing_structure_refinement 'SHELXTL ver. 5.1 (Sheldrick, 1998b)'
_computing_structure_solution 'SHELXTL ver. 5.1 (Sheldrick, 1998b)'
_diffrn_ambient_temperature 120(2)
_diffrn_measured_fraction_theta_full 0.989
_diffrn_measured_fraction_theta_max 0.989
_diffrn_measurement_device_type 'Bruker SMART 1000 CCD area detector'
_diffrn_measurement_method 'phi and omega scans'
_diffrn_radiation_monochromator graphite
_diffrn_radiation_source 'fine-focus sealed tube'
_diffrn_radiation_type MoK\a
_diffrn_radiation_wavelength 0.71073
_diffrn_reflns_av_R_equivalents 0.0444
_diffrn_reflns_av_sigmaI/netI 0.0517
_diffrn_reflns_limit_h_max 17
_diffrn_reflns_limit_h_min -17
_diffrn_reflns_limit_k_max 17
_diffrn_reflns_limit_k_min -17
_diffrn_reflns_limit_l_max 19
_diffrn_reflns_limit_l_min -19
_diffrn_reflns_number 22979
_diffrn_reflns_theta_full 28.00
_diffrn_reflns_theta_max 28.00
_diffrn_reflns_theta_min 1.70
_exptl_absorpt_coefficient_mu 5.874
_exptl_absorpt_correction_T_max 0.5561
_exptl_absorpt_correction_T_min 0.2707
_exptl_absorpt_correction_type multi-scan
_exptl_absorpt_process_details 'SADABS(Sheldrick, 1998a)'
_exptl_crystal_colour red
_exptl_crystal_density_diffrn 1.956
_exptl_crystal_density_method 'not measured'
_exptl_crystal_description prism
_exptl_crystal_F_000 1268
_exptl_crystal_size_max 0.35
_exptl_crystal_size_mid 0.20
_exptl_crystal_size_min 0.10
_refine_diff_density_max 1.326
_refine_diff_density_min -1.017
_refine_diff_density_rms 0.123
_refine_ls_extinction_method none
_refine_ls_goodness_of_fit_ref 1.009
_refine_ls_hydrogen_treatment constr
_refine_ls_matrix_type full
_refine_ls_number_parameters 532
_refine_ls_number_reflns 10669
_refine_ls_number_restraints 0
_refine_ls_restrained_S_all 1.009
_refine_ls_R_factor_all 0.0595
_refine_ls_R_factor_gt 0.0388
_refine_ls_shift/su_max 0.001
_refine_ls_shift/su_mean 0.000
_refine_ls_structure_factor_coef Fsqd
_refine_ls_weighting_details 'calc w=1/[\s^2^(Fo^2^)+(0.0200P)^2^+5.2000P] where P=(Fo^2^+2Fc^2^)/3'
_refine_ls_weighting_scheme calc
_refine_ls_wR_factor_gt 0.0752
_refine_ls_wR_factor_ref 0.0812
_reflns_number_gt 7908
_reflns_number_total 10669
_reflns_threshold_expression I>2\s(I)
_cod_data_source_file om8010257_si_002.cif
_cod_data_source_block comp32
_cod_depositor_comments
;
The following automatic conversions were performed:

'_symmetry_cell_setting' value 'Triclinic' changed to 'triclinic'
according to /home/saulius/struct/CIF-dictionaries/cif_core.dic
dictionary named 'cif_core.dic' version 2.4.2 from 2011-04-26.

Automatic conversion script
Id: cif_fix_values 1715 2011-07-08 13:25:40Z adriana 
;
_cod_database_code 4068674

loop_
_symmetry_equiv_pos_as_xyz
'x, y, z'
'-x, -y, -z'

loop_
_atom_site_label
_atom_site_type_symbol
_atom_site_fract_x
_atom_site_fract_y
_atom_site_fract_z
_atom_site_U_iso_or_equiv
_atom_site_adp_type
_atom_site_occupancy
_atom_site_symmetry_multiplicity
_atom_site_calc_flag
_atom_site_refinement_flags
Zr1 Zr 0.79257(3) 0.75421(3) 0.16823(3) 0.01703(8) Uani 1 1 d .
Zr1' Zr 0.70657(3) 0.72058(3) -0.15298(3) 0.01749(8) Uani 1 1 d .
Br1 Br 0.88293(3) 0.72777(3) 0.02354(3) 0.02338(9) Uani 1 1 d .
Br2 Br 0.92481(4) 0.63429(4) 0.23921(3) 0.02993(10) Uani 1 1 d .
Br3 Br 0.64128(4) 0.67140(4) 0.21259(3) 0.03095(11) Uani 1 1 d .
Br1' Br 0.61456(3) 0.72639(4) -0.01165(3) 0.02639(10) Uani 1 1 d .
Br2' Br 0.56640(4) 0.83793(4) -0.21567(3) 0.03221(11) Uani 1 1 d .
Br3' Br 0.85553(4) 0.82276(4) -0.18647(3) 0.03272(11) Uani 1 1 d .
N1 N 1.0189(3) 0.8843(3) 0.4137(2) 0.0223(7) Uani 1 1 d .
C1 C 0.9385(3) 0.9155(3) 0.2426(3) 0.0217(8) Uani 1 1 d .
H1A H 1.0083 0.9210 0.2302 0.026 Uiso 1 1 calc R
C2 C 0.9319(3) 0.9007(3) 0.3327(3) 0.0199(8) Uani 1 1 d .
C3 C 0.8207(3) 0.9031(3) 0.3230(3) 0.0226(8) Uani 1 1 d .
H3A H 0.7926 0.8983 0.3766 0.027 Uiso 1 1 calc R
C4 C 0.6563(4) 0.9644(3) 0.1974(3) 0.0285(9) Uani 1 1 d .
H4A H 0.6051 0.9550 0.2276 0.034 Uiso 1 1 calc R
C5 C 0.6273(4) 1.0026(4) 0.1151(3) 0.0335(11) Uani 1 1 d .
H5A H 0.5564 1.0229 0.0898 0.040 Uiso 1 1 calc R
C6 C 0.7013(4) 1.0125(4) 0.0671(3) 0.0349(11) Uani 1 1 d .
H6A H 0.6792 1.0399 0.0104 0.042 Uiso 1 1 calc R
C7 C 0.8041(4) 0.9837(4) 0.1002(3) 0.0296(10) Uani 1 1 d .
H7A H 0.8512 0.9874 0.0649 0.036 Uiso 1 1 calc R
C8 C 0.8387(3) 0.9486(3) 0.1878(3) 0.0227(8) Uani 1 1 d .
C9 C 0.7638(3) 0.9393(3) 0.2364(3) 0.0216(8) Uani 1 1 d .
C10 C 1.1341(3) 0.9122(3) 0.4378(3) 0.0239(9) Uani 1 1 d .
C11 C 1.1882(4) 0.9711(3) 0.3966(3) 0.0290(10) Uani 1 1 d .
H11A H 1.1472 0.9964 0.3415 0.035 Uiso 1 1 calc R
C12 C 1.3028(4) 0.9906(4) 0.4391(3) 0.0346(11) Uani 1 1 d .
H12A H 1.3412 1.0305 0.4125 0.041 Uiso 1 1 calc R
C13 C 1.3653(4) 0.9540(4) 0.5202(4) 0.0362(11) Uani 1 1 d .
H13A H 1.4445 0.9671 0.5462 0.043 Uiso 1 1 calc R
C14 C 1.3115(4) 0.8989(4) 0.5620(3) 0.0317(10) Uani 1 1 d .
H14A H 1.3532 0.8746 0.6177 0.038 Uiso 1 1 calc R
C15 C 1.1950(3) 0.8793(3) 0.5216(3) 0.0239(9) Uani 1 1 d .
C16 C 1.1168(4) 0.8324(3) 0.5533(3) 0.0270(9) Uani 1 1 d .
C17 C 1.1321(4) 0.7924(4) 0.6351(3) 0.0349(11) Uani 1 1 d .
H17A H 1.2048 0.7905 0.6812 0.042 Uiso 1 1 calc R
C18 C 1.0388(4) 0.7557(4) 0.6472(3) 0.0382(12) Uani 1 1 d .
H18A H 1.0471 0.7315 0.7045 0.046 Uiso 1 1 calc R
C19 C 0.9328(4) 0.7536(4) 0.5766(3) 0.0350(11) Uani 1 1 d .
H19A H 0.8698 0.7245 0.5850 0.042 Uiso 1 1 calc R
C20 C 0.9154(4) 0.7923(4) 0.4944(3) 0.0296(10) Uani 1 1 d .
H20A H 0.8421 0.7897 0.4464 0.035 Uiso 1 1 calc R
C21 C 1.0091(4) 0.8351(3) 0.4848(3) 0.0242(9) Uani 1 1 d .
N1' N 0.4858(3) 0.6058(3) -0.4023(2) 0.0200(7) Uani 1 1 d .
C1' C 0.5635(3) 0.5560(3) -0.2405(3) 0.0209(8) Uani 1 1 d .
H1'A H 0.4927 0.5443 -0.2306 0.025 Uiso 1 1 calc R
C2' C 0.5724(3) 0.5829(3) -0.3247(3) 0.0184(8) Uani 1 1 d .
C3' C 0.6843(3) 0.5858(3) -0.3135(3) 0.0209(8) Uani 1 1 d .
H3'A H 0.7134 0.5988 -0.3642 0.025 Uiso 1 1 calc R
C4' C 0.8477(4) 0.5160(3) -0.1977(3) 0.0273(9) Uani 1 1 d .
H4'A H 0.8992 0.5322 -0.2254 0.033 Uiso 1 1 calc R
C5' C 0.8769(4) 0.4669(4) -0.1230(3) 0.0330(10) Uani 1 1 d .
H5'A H 0.9480 0.4466 -0.1002 0.040 Uiso 1 1 calc R
C6' C 0.8013(4) 0.4465(4) -0.0799(3) 0.0343(11) Uani 1 1 d .
H6'A H 0.8232 0.4122 -0.0282 0.041 Uiso 1 1 calc R
C7' C 0.6981(4) 0.4735(3) -0.1089(3) 0.0282(9) Uani 1 1 d .
H7'A H 0.6499 0.4610 -0.0766 0.034 Uiso 1 1 calc R
C8' C 0.6649(3) 0.5211(3) -0.1891(3) 0.0235(9) Uani 1 1 d .
C9' C 0.7410(3) 0.5423(3) -0.2330(3) 0.0213(8) Uani 1 1 d .
C10' C 0.3704(3) 0.5785(3) -0.4276(3) 0.0218(8) Uani 1 1 d .
C11' C 0.3135(3) 0.5188(3) -0.3900(3) 0.0261(9) Uani 1 1 d .
H11B H 0.3527 0.4905 -0.3365 0.031 Uiso 1 1 calc R
C12' C 0.1983(4) 0.5023(4) -0.4331(3) 0.0308(10) Uani 1 1 d .
H12B H 0.1583 0.4610 -0.4089 0.037 Uiso 1 1 calc R
C13' C 0.1382(4) 0.5439(4) -0.5109(3) 0.0310(10) Uani 1 1 d .
H13B H 0.0589 0.5330 -0.5369 0.037 Uiso 1 1 calc R
C14' C 0.1945(3) 0.6008(3) -0.5499(3) 0.0261(9) Uani 1 1 d .
H14B H 0.1548 0.6286 -0.6037 0.031 Uiso 1 1 calc R
C15' C 0.3109(3) 0.6168(3) -0.5086(3) 0.0212(8) Uani 1 1 d .
C16' C 0.3914(3) 0.6664(3) -0.5365(3) 0.0225(8) Uani 1 1 d .
C17' C 0.3776(4) 0.7098(3) -0.6158(3) 0.0291(10) Uani 1 1 d .
H17B H 0.3052 0.7125 -0.6620 0.035 Uiso 1 1 calc R
C18' C 0.4719(4) 0.7488(4) -0.6256(3) 0.0327(10) Uani 1 1 d .
H18B H 0.4645 0.7760 -0.6810 0.039 Uiso 1 1 calc R
C19' C 0.5781(4) 0.7486(4) -0.5548(3) 0.0315(10) Uani 1 1 d .
H19B H 0.6420 0.7784 -0.5614 0.038 Uiso 1 1 calc R
C20' C 0.5926(4) 0.7063(3) -0.4755(3) 0.0278(9) Uani 1 1 d .
H20B H 0.6652 0.7085 -0.4264 0.033 Uiso 1 1 calc R
C21' C 0.4981(3) 0.6604(3) -0.4694(3) 0.0203(8) Uani 1 1 d .
C1S C 0.7281(6) 0.2687(5) 0.0395(5) 0.0622(18) Uani 1 1 d .
C2S C 0.8366(5) 0.2393(5) 0.0512(5) 0.0519(15) Uani 1 1 d .
H2SA H 0.9003 0.2699 0.1143 0.062 Uiso 1 1 calc R
C3S C 0.8443(5) 0.1677(6) -0.0296(6) 0.0650(19) Uani 1 1 d .
H3SA H 0.9146 0.1471 -0.0206 0.078 Uiso 1 1 calc R
C4S C 0.7586(5) 0.1234(6) -0.1225(5) 0.0681(19) Uani 1 1 d .
H4SA H 0.7687 0.0742 -0.1774 0.082 Uiso 1 1 calc R
C5S C 0.6569(5) 0.1514(5) -0.1350(5) 0.0601(17) Uani 1 1 d .
H5SA H 0.5953 0.1200 -0.1996 0.072 Uiso 1 1 calc R
C6S C 0.6407(4) 0.2258(4) -0.0548(4) 0.0442(13) Uani 1 1 d .
H6SA H 0.5698 0.2459 -0.0661 0.053 Uiso 1 1 calc R
C7S C 0.7153(7) 0.3429(6) 0.1247(6) 0.085(2) Uani 1 1 d .
H7SD H 0.6376 0.3536 0.1034 0.127 Uiso 1 1 calc R
H7SB H 0.7648 0.4118 0.1462 0.127 Uiso 1 1 calc R
H7SC H 0.7347 0.3138 0.1825 0.127 Uiso 1 1 calc R

loop_
_atom_site_aniso_label
_atom_site_aniso_U_11
_atom_site_aniso_U_22
_atom_site_aniso_U_33
_atom_site_aniso_U_23
_atom_site_aniso_U_13
_atom_site_aniso_U_12
Zr1 0.01750(19) 0.02088(19) 0.01099(16) 0.00316(13) 0.00525(14) 0.00298(14)
Zr1' 0.01845(19) 0.02090(19) 0.01137(16) 0.00357(14) 0.00506(14) 0.00424(14)
Br1 0.0182(2) 0.0379(2) 0.01338(17) 0.00605(16) 0.00673(14) 0.00647(16)
Br2 0.0323(2) 0.0330(2) 0.0240(2) 0.00978(17) 0.00878(17) 0.01451(18)
Br3 0.0283(2) 0.0402(3) 0.0261(2) 0.01414(19) 0.01157(18) -0.00115(19)
Br1' 0.0179(2) 0.0449(3) 0.01327(17) 0.00464(16) 0.00606(15) 0.00589(17)
Br2' 0.0357(3) 0.0317(2) 0.0226(2) 0.00551(17) 0.00483(18) 0.01655(19)
Br3' 0.0299(2) 0.0399(3) 0.0273(2) 0.01331(19) 0.01015(18) -0.00282(19)
N1 0.0226(18) 0.0260(18) 0.0136(15) 0.0053(13) 0.0033(13) 0.0007(14)
C1 0.024(2) 0.022(2) 0.0177(18) 0.0069(15) 0.0073(16) -0.0029(16)
C2 0.023(2) 0.0188(19) 0.0144(17) 0.0011(14) 0.0069(15) 0.0012(15)
C3 0.023(2) 0.027(2) 0.0140(17) 0.0028(15) 0.0066(15) 0.0015(17)
C4 0.029(2) 0.030(2) 0.0203(19) -0.0007(17) 0.0083(17) 0.0103(18)
C5 0.033(3) 0.033(3) 0.027(2) 0.0073(19) 0.0037(19) 0.015(2)
C6 0.044(3) 0.031(2) 0.025(2) 0.0144(19) 0.005(2) 0.005(2)
C7 0.031(2) 0.032(2) 0.024(2) 0.0132(18) 0.0071(18) 0.0032(19)
C8 0.023(2) 0.022(2) 0.0175(18) 0.0031(15) 0.0045(16) 0.0008(16)
C9 0.022(2) 0.021(2) 0.0156(17) 0.0016(15) 0.0037(15) 0.0063(16)
C10 0.022(2) 0.023(2) 0.0181(18) -0.0007(16) 0.0037(16) 0.0014(16)
C11 0.028(2) 0.030(2) 0.021(2) 0.0019(17) 0.0074(17) -0.0014(18)
C12 0.029(3) 0.034(3) 0.032(2) 0.000(2) 0.013(2) -0.004(2)
C13 0.018(2) 0.042(3) 0.036(2) -0.001(2) 0.0059(19) 0.0054(19)
C14 0.029(2) 0.029(2) 0.025(2) 0.0007(18) 0.0035(18) 0.0114(19)
C15 0.024(2) 0.022(2) 0.0173(18) 0.0004(15) 0.0027(16) 0.0059(16)
C16 0.032(2) 0.025(2) 0.0148(18) 0.0005(16) 0.0033(16) 0.0063(18)
C17 0.046(3) 0.031(2) 0.019(2) 0.0056(18) 0.0049(19) 0.009(2)
C18 0.054(3) 0.037(3) 0.022(2) 0.0110(19) 0.012(2) 0.008(2)
C19 0.049(3) 0.032(3) 0.029(2) 0.0130(19) 0.020(2) 0.004(2)
C20 0.035(3) 0.033(2) 0.0194(19) 0.0090(17) 0.0093(18) 0.0039(19)
C21 0.033(2) 0.023(2) 0.0133(17) 0.0027(15) 0.0087(16) 0.0011(17)
N1' 0.0208(17) 0.0241(17) 0.0137(14) 0.0067(13) 0.0054(13) 0.0019(13)
C1' 0.022(2) 0.0196(19) 0.0184(18) 0.0066(15) 0.0055(15) 0.0010(16)
C2' 0.023(2) 0.0162(18) 0.0123(16) 0.0014(14) 0.0054(15) 0.0002(15)
C3' 0.028(2) 0.022(2) 0.0128(17) 0.0040(15) 0.0088(15) 0.0065(16)
C4' 0.026(2) 0.031(2) 0.0207(19) 0.0050(17) 0.0063(17) 0.0106(18)
C5' 0.036(3) 0.033(2) 0.027(2) 0.0089(19) 0.0079(19) 0.017(2)
C6' 0.045(3) 0.032(2) 0.025(2) 0.0174(19) 0.006(2) 0.011(2)
C7' 0.036(3) 0.027(2) 0.025(2) 0.0154(18) 0.0102(18) 0.0062(19)
C8' 0.028(2) 0.022(2) 0.0159(18) 0.0054(15) 0.0049(16) 0.0041(17)
C9' 0.026(2) 0.022(2) 0.0157(17) 0.0044(15) 0.0079(16) 0.0080(16)
C10' 0.024(2) 0.0200(19) 0.0161(18) 0.0021(15) 0.0059(16) 0.0014(16)
C11' 0.024(2) 0.030(2) 0.0207(19) 0.0097(17) 0.0054(17) -0.0004(17)
C12' 0.027(2) 0.034(2) 0.028(2) 0.0050(19) 0.0132(19) -0.0039(19)
C13' 0.018(2) 0.035(3) 0.031(2) 0.0035(19) 0.0054(18) 0.0051(18)
C14' 0.025(2) 0.027(2) 0.0219(19) 0.0054(17) 0.0060(17) 0.0075(17)
C15' 0.025(2) 0.0190(19) 0.0141(17) 0.0000(15) 0.0060(15) 0.0051(16)
C16' 0.029(2) 0.0182(19) 0.0144(17) -0.0012(15) 0.0066(16) 0.0040(16)
C17' 0.037(3) 0.030(2) 0.0171(19) 0.0079(17) 0.0065(18) 0.0097(19)
C18' 0.046(3) 0.031(2) 0.023(2) 0.0136(18) 0.013(2) 0.009(2)
C19' 0.041(3) 0.030(2) 0.031(2) 0.0147(19) 0.019(2) 0.002(2)
C20' 0.030(2) 0.030(2) 0.024(2) 0.0111(18) 0.0092(18) 0.0038(18)
C21' 0.029(2) 0.0185(19) 0.0110(16) 0.0020(14) 0.0077(15) 0.0034(16)
C1S 0.080(5) 0.053(4) 0.055(4) 0.030(3) 0.024(3) -0.006(3)
C2S 0.042(3) 0.055(4) 0.065(4) 0.043(3) 0.011(3) 0.011(3)
C3S 0.051(4) 0.086(5) 0.085(5) 0.062(4) 0.033(4) 0.012(3)
C4S 0.054(4) 0.100(6) 0.073(4) 0.058(4) 0.029(4) 0.021(4)
C5S 0.055(4) 0.075(4) 0.071(4) 0.054(4) 0.026(3) 0.016(3)
C6S 0.036(3) 0.052(3) 0.054(3) 0.038(3) 0.013(2) 0.010(2)
C7S 0.094(6) 0.066(5) 0.093(6) 0.028(4) 0.036(5) 0.006(4)

loop_
_atom_type_symbol
_atom_type_description
_atom_type_scat_dispersion_real
_atom_type_scat_dispersion_imag
_atom_type_scat_source
C C 0.0033 0.0016 'International Tables Vol C Tables 4.2.6.8 and 6.1.1.4'
H H 0.0000 0.0000 'International Tables Vol C Tables 4.2.6.8 and 6.1.1.4'
N N 0.0061 0.0033 'International Tables Vol C Tables 4.2.6.8 and 6.1.1.4'
Br Br -0.2901 2.4595 'International Tables Vol C Tables 4.2.6.8 and 6.1.1.4'
Zr Zr -2.9673 0.5597 'International Tables Vol C Tables 4.2.6.8 and 6.1.1.4'

loop_
_geom_angle_atom_site_label_1
_geom_angle_atom_site_label_2
_geom_angle_atom_site_label_3
_geom_angle
C1 Zr1 C3 55.48(13)
C1 Zr1 C9 55.60(14)
C3 Zr1 C9 33.79(13)
C1 Zr1 C8 33.41(13)
C3 Zr1 C8 55.46(13)
C9 Zr1 C8 33.34(13)
C1 Zr1 Br2 94.59(10)
C3 Zr1 Br2 103.41(10)
C9 Zr1 Br2 135.57(9)
C8 Zr1 Br2 127.99(9)
C1 Zr1 Br3 137.93(9)
C3 Zr1 Br3 82.59(10)
C9 Zr1 Br3 92.28(10)
C8 Zr1 Br3 125.28(10)
Br2 Zr1 Br3 91.76(2)
C1 Zr1 C2 32.67(12)
C3 Zr1 C2 32.46(13)
C9 Zr1 C2 54.18(12)
C8 Zr1 C2 53.92(12)
Br2 Zr1 C2 82.63(9)
Br3 Zr1 C2 107.99(9)
C1 Zr1 Br1' 120.06(9)
C3 Zr1 Br1' 120.14(10)
C9 Zr1 Br1' 89.92(9)
C8 Zr1 Br1' 90.25(9)
Br2 Zr1 Br1' 134.41(2)
Br3 Zr1 Br1' 81.763(17)
C2 Zr1 Br1' 142.30(9)
C1 Zr1 Br1 77.96(9)
C3 Zr1 Br1 133.01(10)
C9 Zr1 Br1 115.04(10)
C8 Zr1 Br1 82.87(9)
Br2 Zr1 Br1 84.606(17)
Br3 Zr1 Br1 144.100(19)
C2 Zr1 Br1 106.92(9)
Br1' Zr1 Br1 75.779(15)
C3' Zr1' C1' 55.52(13)
C3' Zr1' C9' 33.73(12)
C1' Zr1' C9' 55.80(13)
C3' Zr1' C8' 55.20(13)
C1' Zr1' C8' 33.62(13)
C9' Zr1' C8' 33.16(13)
C3' Zr1' Br2' 102.81(9)
C1' Zr1' Br2' 92.71(9)
C9' Zr1' Br2' 134.58(9)
C8' Zr1' Br2' 126.33(10)
C3' Zr1' Br3' 83.22(10)
C1' Zr1' Br3' 138.47(9)
C9' Zr1' Br3' 93.34(10)
C8' Zr1' Br3' 126.21(10)
Br2' Zr1' Br3' 92.08(2)
C3' Zr1' C2' 32.58(13)
C1' Zr1' C2' 32.64(12)
C9' Zr1' C2' 54.33(12)
C8' Zr1' C2' 53.91(12)
Br2' Zr1' C2' 81.23(9)
Br3' Zr1' C2' 108.19(9)
C3' Zr1' Br1 117.68(9)
C1' Zr1' Br1 117.48(9)
C9' Zr1' Br1 87.09(9)
C8' Zr1' Br1 87.33(9)
Br2' Zr1' Br1 138.325(19)
Br3' Zr1' Br1 83.691(18)
C2' Zr1' Br1 139.39(9)
C3' Zr1' Br1' 133.51(10)
C1' Zr1' Br1' 78.48(9)
C9' Zr1' Br1' 115.32(9)
C8' Zr1' Br1' 83.43(9)
Br2' Zr1' Br1' 84.076(18)
Br3' Zr1' Br1' 143.05(2)
C2' Zr1' Br1' 107.48(9)
Br1 Zr1' Br1' 75.496(16)
Zr1' Br1 Zr1 103.792(18)
Zr1 Br1' Zr1' 104.403(18)
C2 N1 C21 126.6(3)
C2 N1 C10 125.7(3)
C21 N1 C10 107.6(3)
C2 C1 C8 108.2(4)
C2 C1 Zr1 78.6(2)
C8 C1 Zr1 75.0(2)
C2 C1 H1A 125.0
C8 C1 H1A 125.0
Zr1 C1 H1A 125.0
N1 C2 C3 126.8(3)
N1 C2 C1 125.6(4)
C3 C2 C1 107.5(3)
N1 C2 Zr1 126.4(3)
C3 C2 Zr1 69.0(2)
C1 C2 Zr1 68.7(2)
C2 C3 C9 108.1(3)
C2 C3 Zr1 78.5(2)
C9 C3 Zr1 74.0(2)
C2 C3 H3A 125.2
C9 C3 H3A 125.2
Zr1 C3 H3A 125.2
C5 C4 C9 118.4(4)
C5 C4 H4A 120.8
C9 C4 H4A 120.8
C4 C5 C6 121.0(4)
C4 C5 H5A 119.5
C6 C5 H5A 119.5
C7 C6 C5 121.8(4)
C7 C6 H6A 119.1
C5 C6 H6A 119.1
C6 C7 C8 118.7(4)
C6 C7 H7A 120.6
C8 C7 H7A 120.6
C7 C8 C1 133.1(4)
C7 C8 C9 119.3(4)
C1 C8 C9 107.6(3)
C7 C8 Zr1 120.2(3)
C1 C8 Zr1 71.6(2)
C9 C8 Zr1 72.7(2)
C4 C9 C8 120.7(4)
C4 C9 C3 132.0(4)
C8 C9 C3 107.3(3)
C4 C9 Zr1 119.4(3)
C8 C9 Zr1 73.9(2)
C3 C9 Zr1 72.2(2)
C15 C10 C11 120.9(4)
C15 C10 N1 108.7(4)
C11 C10 N1 130.1(4)
C12 C11 C10 117.4(4)
C12 C11 H11A 121.3
C10 C11 H11A 121.3
C11 C12 C13 122.5(4)
C11 C12 H12A 118.8
C13 C12 H12A 118.8
C14 C13 C12 119.8(4)
C14 C13 H13A 120.1
C12 C13 H13A 120.1
C13 C14 C15 119.2(4)
C13 C14 H14A 120.4
C15 C14 H14A 120.4
C10 C15 C14 120.2(4)
C10 C15 C16 107.8(4)
C14 C15 C16 131.9(4)
C17 C16 C21 121.0(4)
C17 C16 C15 131.9(4)
C21 C16 C15 107.0(4)
C18 C17 C16 118.1(4)
C18 C17 H17A 121.0
C16 C17 H17A 121.0
C17 C18 C19 120.6(4)
C17 C18 H18A 119.7
C19 C18 H18A 119.7
C20 C19 C18 122.3(5)
C20 C19 H19A 118.8
C18 C19 H19A 118.8
C19 C20 C21 117.4(4)
C19 C20 H20A 121.3
C21 C20 H20A 121.3
C20 C21 N1 130.9(4)
C20 C21 C16 120.3(4)
N1 C21 C16 108.8(4)
C2' N1' C21' 126.0(3)
C2' N1' C10' 126.1(3)
C21' N1' C10' 107.9(3)
C2' C1' C8' 107.5(4)
C2' C1' Zr1' 77.9(2)
C8' C1' Zr1' 75.2(2)
C2' C1' H1'A 125.3
C8' C1' H1'A 125.3
Zr1' C1' H1'A 125.3
N1' C2' C3' 126.8(3)
N1' C2' C1' 125.4(4)
C3' C2' C1' 107.8(3)
N1' C2' Zr1' 125.4(3)
C3' C2' Zr1' 69.0(2)
C1' C2' Zr1' 69.4(2)
C2' C3' C9' 108.5(3)
C2' C3' Zr1' 78.4(2)
C9' C3' Zr1' 74.3(2)
C2' C3' H3'A 125.0
C9' C3' H3'A 125.0
Zr1' C3' H3'A 125.0
C5' C4' C9' 119.5(4)
C5' C4' H4'A 120.3
C9' C4' H4'A 120.3
C4' C5' C6' 119.8(4)
C4' C5' H5'A 120.1
C6' C5' H5'A 120.1
C7' C6' C5' 123.1(4)
C7' C6' H6'A 118.4
C5' C6' H6'A 118.4
C6' C7' C8' 117.7(4)
C6' C7' H7'A 121.1
C8' C7' H7'A 121.1
C7' C8' C9' 119.5(4)
C7' C8' C1' 132.8(4)
C9' C8' C1' 107.7(3)
C7' C8' Zr1' 121.9(3)
C9' C8' Zr1' 72.2(2)
C1' C8' Zr1' 71.2(2)
C4' C9' C8' 120.3(4)
C4' C9' C3' 132.4(4)
C8' C9' C3' 107.3(3)
C4' C9' Zr1' 121.1(3)
C8' C9' Zr1' 74.6(2)
C3' C9' Zr1' 72.0(2)
C11' C10' C15' 120.2(4)
C11' C10' N1' 131.0(4)
C15' C10' N1' 108.7(3)
C12' C11' C10' 117.6(4)
C12' C11' H11B 121.2
C10' C11' H11B 121.2
C11' C12' C13' 122.7(4)
C11' C12' H12B 118.7
C13' C12' H12B 118.7
C14' C13' C12' 119.6(4)
C14' C13' H13B 120.2
C12' C13' H13B 120.2
C13' C14' C15' 118.6(4)
C13' C14' H14B 120.7
C15' C14' H14B 120.7
C14' C15' C10' 121.2(4)
C14' C15' C16' 131.4(4)
C10' C15' C16' 107.4(3)
C17' C16' C21' 121.1(4)
C17' C16' C15' 131.3(4)
C21' C16' C15' 107.5(3)
C18' C17' C16' 118.2(4)
C18' C17' H17B 120.9
C16' C17' H17B 120.9
C17' C18' C19' 120.5(4)
C17' C18' H18B 119.7
C19' C18' H18B 119.7
C20' C19' C18' 121.6(4)
C20' C19' H19B 119.2
C18' C19' H19B 119.2
C19' C20' C21' 118.1(4)
C19' C20' H20B 121.0
C21' C20' H20B 121.0
C20' C21' C16' 120.3(4)
C20' C21' N1' 131.3(4)
C16' C21' N1' 108.4(3)
C6S C1S C7S 121.6(7)
C6S C1S C2S 118.0(6)
C7S C1S C2S 120.4(6)
C3S C2S C1S 118.4(6)
C3S C2S H2SA 120.8
C1S C2S H2SA 120.8
C2S C3S C4S 124.2(7)
C2S C3S H3SA 117.9
C4S C3S H3SA 117.9
C3S C4S C5S 118.0(7)
C3S C4S H4SA 121.0
C5S C4S H4SA 121.0
C4S C5S C6S 121.9(6)
C4S C5S H5SA 119.1
C6S C5S H5SA 119.1
C1S C6S C5S 119.4(6)
C1S C6S H6SA 120.3
C5S C6S H6SA 120.3
C1S C7S H7SD 109.5
C1S C7S H7SB 109.5
H7SD C7S H7SB 109.5
C1S C7S H7SC 109.5
H7SD C7S H7SC 109.5
H7SB C7S H7SC 109.5

loop_
_geom_bond_atom_site_label_1
_geom_bond_atom_site_label_2
_geom_bond_distance
Zr1 C1 2.456(4)
Zr1 C3 2.462(4)
Zr1 C9 2.485(4)
Zr1 C8 2.501(4)
Zr1 Br2 2.5446(6)
Zr1 Br3 2.5698(6)
Zr1 C2 2.584(4)
Zr1 Br1' 2.7152(5)
Zr1 Br1 2.7561(5)
Zr1' C3' 2.450(4)
Zr1' C1' 2.460(4)
Zr1' C9' 2.481(4)
Zr1' C8' 2.512(4)
Zr1' Br2' 2.5461(6)
Zr1' Br3' 2.5663(6)
Zr1' C2' 2.570(3)
Zr1' Br1 2.7354(5)
Zr1' Br1' 2.7535(6)
N1 C2 1.387(5)
N1 C21 1.407(5)
N1 C10 1.415(5)
C1 C2 1.423(5)
C1 C8 1.425(6)
C1 H1A 1.0000
C2 C3 1.415(6)
C3 C9 1.438(5)
C3 H3A 1.0000
C4 C5 1.368(6)
C4 C9 1.411(6)
C4 H4A 0.9500
C5 C6 1.415(7)
C5 H5A 0.9500
C6 C7 1.369(6)
C6 H6A 0.9500
C7 C8 1.411(6)
C7 H7A 0.9500
C8 C9 1.430(6)
C10 C15 1.394(6)
C10 C11 1.403(6)
C11 C12 1.371(6)
C11 H11A 0.9500
C12 C13 1.399(7)
C12 H12A 0.9500
C13 C14 1.376(7)
C13 H13A 0.9500
C14 C15 1.395(6)
C14 H14A 0.9500
C15 C16 1.440(6)
C16 C17 1.391(6)
C16 C21 1.407(6)
C17 C18 1.375(7)
C17 H17A 0.9500
C18 C19 1.385(7)
C18 H18A 0.9500
C19 C20 1.382(6)
C19 H19A 0.9500
C20 C21 1.389(6)
C20 H20A 0.9500
N1' C2' 1.395(5)
N1' C21' 1.413(5)
N1' C10' 1.413(5)
C1' C2' 1.417(5)
C1' C8' 1.439(6)
C1' H1'A 1.0000
C2' C3' 1.413(5)
C3' C9' 1.431(5)
C3' H3'A 1.0000
C4' C5' 1.368(6)
C4' C9' 1.402(6)
C4' H4'A 0.9500
C5' C6' 1.406(7)
C5' H5'A 0.9500
C6' C7' 1.363(6)
C6' H6'A 0.9500
C7' C8' 1.421(5)
C7' H7'A 0.9500
C8' C9' 1.425(6)
C10' C11' 1.393(6)
C10' C15' 1.400(5)
C11' C12' 1.380(6)
C11' H11B 0.9500
C12' C13' 1.396(6)
C12' H12B 0.9500
C13' C14' 1.381(6)
C13' H13B 0.9500
C14' C15' 1.395(6)
C14' H14B 0.9500
C15' C16' 1.443(6)
C16' C17' 1.388(6)
C16' C21' 1.404(6)
C17' C18' 1.380(6)
C17' H17B 0.9500
C18' C19' 1.396(6)
C18' H18B 0.9500
C19' C20' 1.380(6)
C19' H19B 0.9500
C20' C21' 1.386(6)
C20' H20B 0.9500
C1S C6S 1.369(8)
C1S C7S 1.443(10)
C1S C2S 1.459(9)
C2S C3S 1.349(9)
C2S H2SA 0.9500
C3S C4S 1.348(9)
C3S H3SA 0.9500
C4S C5S 1.367(9)
C4S H4SA 0.9500
C5S C6S 1.413(9)
C5S H5SA 0.9500
C6S H6SA 0.9500
C7S H7SD 0.9800
C7S H7SB 0.9800
C7S H7SC 0.9800

loop_
_geom_torsion_atom_site_label_1
_geom_torsion_atom_site_label_2
_geom_torsion_atom_site_label_3
_geom_torsion_atom_site_label_4
_geom_torsion
C3' Zr1' Br1 Zr1 -137.39(11)
C1' Zr1' Br1 Zr1 -73.99(11)
C9' Zr1' Br1 Zr1 -122.63(10)
C8' Zr1' Br1 Zr1 -89.43(10)
Br2' Zr1' Br1 Zr1 57.66(3)
Br3' Zr1' Br1 Zr1 143.683(19)
C2' Zr1' Br1 Zr1 -105.62(13)
Br1' Zr1' Br1 Zr1 -5.535(18)
C1 Zr1 Br1 Zr1' -120.01(10)
C3 Zr1 Br1 Zr1' -112.56(13)
C9 Zr1 Br1 Zr1' -77.51(10)
C8 Zr1 Br1 Zr1' -86.47(9)
Br2 Zr1 Br1 Zr1' 144.116(19)
Br3 Zr1 Br1 Zr1' 58.58(4)
C2 Zr1 Br1 Zr1' -135.29(9)
Br1' Zr1 Br1 Zr1' 5.606(18)
C1 Zr1 Br1' Zr1' 61.13(11)
C3 Zr1 Br1' Zr1' 126.22(11)
C9 Zr1 Br1' Zr1' 110.33(10)
C8 Zr1 Br1' Zr1' 76.99(10)
Br2 Zr1 Br1' Zr1' -73.00(3)
Br3 Zr1 Br1' Zr1' -157.35(2)
C2 Zr1 Br1' Zr1' 93.80(14)
Br1 Zr1 Br1' Zr1' -5.585(18)
C3' Zr1' Br1' Zr1 120.21(13)
C1' Zr1' Br1' Zr1 128.27(9)
C9' Zr1' Br1' Zr1 85.25(10)
C8' Zr1' Br1' Zr1 94.57(9)
Br2' Zr1' Br1' Zr1 -137.74(2)
Br3' Zr1' Br1' Zr1 -52.17(4)
C2' Zr1' Br1' Zr1 143.42(9)
Br1 Zr1' Br1' Zr1 5.634(18)
C3 Zr1 C1 C2 34.5(2)
C9 Zr1 C1 C2 75.7(2)
C8 Zr1 C1 C2 112.5(3)
Br2 Zr1 C1 C2 -68.7(2)
Br3 Zr1 C1 C2 29.1(3)
Br1' Zr1 C1 C2 142.3(2)
Br1 Zr1 C1 C2 -152.1(2)
C3 Zr1 C1 C8 -78.1(2)
C9 Zr1 C1 C8 -36.8(2)
Br2 Zr1 C1 C8 178.8(2)
Br3 Zr1 C1 C8 -83.4(2)
C2 Zr1 C1 C8 -112.5(3)
Br1' Zr1 C1 C8 29.8(2)
Br1 Zr1 C1 C8 95.3(2)
C21 N1 C2 C3 21.2(6)
C10 N1 C2 C3 -160.5(4)
C21 N1 C2 C1 -157.1(4)
C10 N1 C2 C1 21.2(6)
C21 N1 C2 Zr1 -68.6(5)
C10 N1 C2 Zr1 109.7(4)
C8 C1 C2 N1 -169.7(4)
Zr1 C1 C2 N1 120.3(4)
C8 C1 C2 C3 11.7(4)
Zr1 C1 C2 C3 -58.3(3)
C8 C1 C2 Zr1 69.9(3)
C1 Zr1 C2 N1 -119.3(4)
C3 Zr1 C2 N1 121.0(4)
C9 Zr1 C2 N1 160.2(4)
C8 Zr1 C2 N1 -158.3(4)
Br2 Zr1 C2 N1 -8.7(3)
Br3 Zr1 C2 N1 80.7(3)
Br1' Zr1 C2 N1 -179.3(2)
Br1 Zr1 C2 N1 -90.8(3)
C1 Zr1 C2 C3 119.7(4)
C9 Zr1 C2 C3 39.2(2)
C8 Zr1 C2 C3 80.7(3)
Br2 Zr1 C2 C3 -129.7(2)
Br3 Zr1 C2 C3 -40.3(2)
Br1' Zr1 C2 C3 59.7(3)
Br1 Zr1 C2 C3 148.2(2)
C3 Zr1 C2 C1 -119.7(4)
C9 Zr1 C2 C1 -80.5(3)
C8 Zr1 C2 C1 -39.0(2)
Br2 Zr1 C2 C1 110.6(2)
Br3 Zr1 C2 C1 -160.0(2)
Br1' Zr1 C2 C1 -60.0(3)
Br1 Zr1 C2 C1 28.5(2)
N1 C2 C3 C9 170.8(4)
C1 C2 C3 C9 -10.7(4)
Zr1 C2 C3 C9 -68.7(3)
N1 C2 C3 Zr1 -120.5(4)
C1 C2 C3 Zr1 58.1(3)
C1 Zr1 C3 C2 -34.7(2)
C9 Zr1 C3 C2 -112.8(3)
C8 Zr1 C3 C2 -75.5(2)
Br2 Zr1 C3 C2 51.6(2)
Br3 Zr1 C3 C2 141.7(2)
Br1' Zr1 C3 C2 -142.3(2)
Br1 Zr1 C3 C2 -43.5(3)
C1 Zr1 C3 C9 78.2(3)
C8 Zr1 C3 C9 37.3(2)
Br2 Zr1 C3 C9 164.5(2)
Br3 Zr1 C3 C9 -105.5(2)
C2 Zr1 C3 C9 112.8(3)
Br1' Zr1 C3 C9 -29.5(3)
Br1 Zr1 C3 C9 69.3(3)
C9 C4 C5 C6 2.7(6)
C4 C5 C6 C7 0.5(7)
C5 C6 C7 C8 -3.3(7)
C6 C7 C8 C1 -178.6(4)
C6 C7 C8 C9 2.8(6)
C6 C7 C8 Zr1 88.9(5)
C2 C1 C8 C7 173.2(4)
Zr1 C1 C8 C7 -114.4(5)
C2 C1 C8 C9 -8.1(4)
Zr1 C1 C8 C9 64.3(3)
C2 C1 C8 Zr1 -72.4(3)
C1 Zr1 C8 C7 129.7(5)
C3 Zr1 C8 C7 -152.2(4)
C9 Zr1 C8 C7 -114.3(4)
Br2 Zr1 C8 C7 128.2(3)
Br3 Zr1 C8 C7 -104.9(3)
C2 Zr1 C8 C7 167.8(4)
Br1' Zr1 C8 C7 -24.8(3)
Br1 Zr1 C8 C7 50.8(3)
C3 Zr1 C8 C1 78.1(2)
C9 Zr1 C8 C1 116.0(3)
Br2 Zr1 C8 C1 -1.5(3)
Br3 Zr1 C8 C1 125.4(2)
C2 Zr1 C8 C1 38.1(2)
Br1' Zr1 C8 C1 -154.6(2)
Br1 Zr1 C8 C1 -78.9(2)
C1 Zr1 C8 C9 -116.0(3)
C3 Zr1 C8 C9 -37.9(2)
Br2 Zr1 C8 C9 -117.5(2)
Br3 Zr1 C8 C9 9.4(2)
C2 Zr1 C8 C9 -77.9(2)
Br1' Zr1 C8 C9 89.5(2)
Br1 Zr1 C8 C9 165.1(2)
C5 C4 C9 C8 -3.1(6)
C5 C4 C9 C3 176.8(4)
C5 C4 C9 Zr1 -91.1(4)
C7 C8 C9 C4 0.3(6)
C1 C8 C9 C4 -178.6(4)
Zr1 C8 C9 C4 -115.1(4)
C7 C8 C9 C3 -179.6(4)
C1 C8 C9 C3 1.6(4)
Zr1 C8 C9 C3 65.0(3)
C7 C8 C9 Zr1 115.4(4)
C1 C8 C9 Zr1 -63.5(3)
C2 C3 C9 C4 -174.2(4)
Zr1 C3 C9 C4 114.0(4)
C2 C3 C9 C8 5.6(4)
Zr1 C3 C9 C8 -66.2(3)
C2 C3 C9 Zr1 71.8(3)
C1 Zr1 C9 C4 153.4(4)
C3 Zr1 C9 C4 -128.8(4)
C8 Zr1 C9 C4 116.6(4)
Br2 Zr1 C9 C4 -150.6(3)
Br3 Zr1 C9 C4 -55.8(3)
C2 Zr1 C9 C4 -166.4(4)
Br1' Zr1 C9 C4 26.0(3)
Br1 Zr1 C9 C4 100.2(3)
C1 Zr1 C9 C8 36.9(2)
C3 Zr1 C9 C8 114.6(3)
Br2 Zr1 C9 C8 92.8(2)
Br3 Zr1 C9 C8 -172.3(2)
C2 Zr1 C9 C8 77.0(2)
Br1' Zr1 C9 C8 -90.6(2)
Br1 Zr1 C9 C8 -16.3(2)
C1 Zr1 C9 C3 -77.8(2)
C8 Zr1 C9 C3 -114.6(3)
Br2 Zr1 C9 C3 -21.8(3)
Br3 Zr1 C9 C3 73.0(2)
C2 Zr1 C9 C3 -37.6(2)
Br1' Zr1 C9 C3 154.8(2)
Br1 Zr1 C9 C3 -131.0(2)
C2 N1 C10 C15 -177.6(4)
C21 N1 C10 C15 1.0(4)
C2 N1 C10 C11 7.8(7)
C21 N1 C10 C11 -173.6(4)
C15 C10 C11 C12 2.7(6)
N1 C10 C11 C12 176.7(4)
C10 C11 C12 C13 0.2(7)
C11 C12 C13 C14 -2.0(7)
C12 C13 C14 C15 0.9(6)
C11 C10 C15 C14 -3.8(6)
N1 C10 C15 C14 -179.0(3)
C11 C10 C15 C16 173.4(4)
N1 C10 C15 C16 -1.8(4)
C13 C14 C15 C10 2.0(6)
C13 C14 C15 C16 -174.5(4)
C10 C15 C16 C17 -176.0(4)
C14 C15 C16 C17 0.7(8)
C10 C15 C16 C21 1.9(5)
C14 C15 C16 C21 178.7(4)
C21 C16 C17 C18 -0.1(6)
C15 C16 C17 C18 177.6(4)
C16 C17 C18 C19 3.3(7)
C17 C18 C19 C20 -3.1(7)
C18 C19 C20 C21 -0.5(7)
C19 C20 C21 N1 -176.8(4)
C19 C20 C21 C16 3.7(6)
C2 N1 C21 C20 -0.7(7)
C10 N1 C21 C20 -179.3(4)
C2 N1 C21 C16 178.8(4)
C10 N1 C21 C16 0.3(4)
C17 C16 C21 C20 -3.5(6)
C15 C16 C21 C20 178.3(4)
C17 C16 C21 N1 176.9(4)
C15 C16 C21 N1 -1.3(4)
C3' Zr1' C1' C2' -34.6(2)
C9' Zr1' C1' C2' -75.8(2)
C8' Zr1' C1' C2' -112.0(3)
Br2' Zr1' C1' C2' 69.1(2)
Br3' Zr1' C1' C2' -27.1(3)
Br1 Zr1' C1' C2' -140.7(2)
Br1' Zr1' C1' C2' 152.5(2)
C3' Zr1' C1' C8' 77.4(2)
C9' Zr1' C1' C8' 36.3(2)
Br2' Zr1' C1' C8' -178.9(2)
Br3' Zr1' C1' C8' 84.9(2)
C2' Zr1' C1' C8' 112.0(3)
Br1 Zr1' C1' C8' -28.7(2)
Br1' Zr1' C1' C8' -95.5(2)
C21' N1' C2' C3' -16.2(6)
C10' N1' C2' C3' 163.7(4)
C21' N1' C2' C1' 161.4(4)
C10' N1' C2' C1' -18.6(6)
C21' N1' C2' Zr1' 72.8(4)
C10' N1' C2' Zr1' -107.3(4)
C8' C1' C2' N1' 170.5(3)
Zr1' C1' C2' N1' -119.5(4)
C8' C1' C2' C3' -11.5(4)
Zr1' C1' C2' C3' 58.5(3)
C8' C1' C2' Zr1' -70.0(3)
C3' Zr1' C2' N1' -120.9(4)
C1' Zr1' C2' N1' 119.5(4)
C9' Zr1' C2' N1' -159.8(4)
C8' Zr1' C2' N1' 158.9(4)
Br2' Zr1' C2' N1' 10.2(3)
Br3' Zr1' C2' N1' -79.1(3)
Br1 Zr1' C2' N1' 179.1(2)
Br1' Zr1' C2' N1' 91.1(3)
C1' Zr1' C2' C3' -119.6(3)
C9' Zr1' C2' C3' -38.9(2)
C8' Zr1' C2' C3' -80.2(3)
Br2' Zr1' C2' C3' 131.2(2)
Br3' Zr1' C2' C3' 41.9(2)
Br1 Zr1' C2' C3' -60.0(3)
Br1' Zr1' C2' C3' -147.9(2)
C3' Zr1' C2' C1' 119.6(3)
C9' Zr1' C2' C1' 80.7(3)
C8' Zr1' C2' C1' 39.4(2)
Br2' Zr1' C2' C1' -109.3(2)
Br3' Zr1' C2' C1' 161.4(2)
Br1 Zr1' C2' C1' 59.6(3)
Br1' Zr1' C2' C1' -28.4(2)
N1' C2' C3' C9' -171.8(4)
C1' C2' C3' C9' 10.2(4)
Zr1' C2' C3' C9' 68.9(3)
N1' C2' C3' Zr1' 119.2(4)
C1' C2' C3' Zr1' -58.8(3)
C1' Zr1' C3' C2' 34.7(2)
C9' Zr1' C3' C2' 113.2(3)
C8' Zr1' C3' C2' 75.8(2)
Br2' Zr1' C3' C2' -49.7(2)
Br3' Zr1' C3' C2' -140.3(2)
Br1 Zr1' C3' C2' 140.46(19)
Br1' Zr1' C3' C2' 44.3(3)
C1' Zr1' C3' C9' -78.5(3)
C8' Zr1' C3' C9' -37.3(2)
Br2' Zr1' C3' C9' -162.9(2)
Br3' Zr1' C3' C9' 106.5(2)
C2' Zr1' C3' C9' -113.2(3)
Br1 Zr1' C3' C9' 27.3(3)
Br1' Zr1' C3' C9' -68.9(3)
C9' C4' C5' C6' -2.1(7)
C4' C5' C6' C7' -0.1(7)
C5' C6' C7' C8' 2.3(7)
C6' C7' C8' C9' -2.3(6)
C6' C7' C8' C1' 177.7(4)
C6' C7' C8' Zr1' -88.8(5)
C2' C1' C8' C7' -171.6(4)
Zr1' C1' C8' C7' 116.5(5)
C2' C1' C8' C9' 8.5(4)
Zr1' C1' C8' C9' -63.4(3)
C2' C1' C8' Zr1' 71.9(3)
C3' Zr1' C8' C7' 152.2(4)
C1' Zr1' C8' C7' -129.3(5)
C9' Zr1' C8' C7' 114.2(4)
Br2' Zr1' C8' C7' -127.9(3)
Br3' Zr1' C8' C7' 105.6(3)
C2' Zr1' C8' C7' -167.6(4)
Br1 Zr1' C8' C7' 25.4(4)
Br1' Zr1' C8' C7' -50.3(3)
C3' Zr1' C8' C9' 38.0(2)
C1' Zr1' C8' C9' 116.5(3)
Br2' Zr1' C8' C9' 117.9(2)
Br3' Zr1' C8' C9' -8.6(3)
C2' Zr1' C8' C9' 78.3(2)
Br1 Zr1' C8' C9' -88.8(2)
Br1' Zr1' C8' C9' -164.5(2)
C3' Zr1' C8' C1' -78.5(2)
C9' Zr1' C8' C1' -116.5(3)
Br2' Zr1' C8' C1' 1.4(3)
Br3' Zr1' C8' C1' -125.1(2)
C2' Zr1' C8' C1' -38.2(2)
Br1 Zr1' C8' C1' 154.8(2)
Br1' Zr1' C8' C1' 79.1(2)
C5' C4' C9' C8' 2.0(6)
C5' C4' C9' C3' -174.8(4)
C5' C4' C9' Zr1' 91.7(5)
C7' C8' C9' C4' 0.2(6)
C1' C8' C9' C4' -179.8(4)
Zr1' C8' C9' C4' 117.4(4)
C7' C8' C9' C3' 177.8(4)
C1' C8' C9' C3' -2.3(4)
Zr1' C8' C9' C3' -65.0(3)
C7' C8' C9' Zr1' -117.2(4)
C1' C8' C9' Zr1' 62.8(3)
C2' C3' C9' C4' 172.3(4)
Zr1' C3' C9' C4' -116.0(5)
C2' C3' C9' C8' -4.8(4)
Zr1' C3' C9' C8' 66.9(3)
C2' C3' C9' Zr1' -71.7(3)
C3' Zr1' C9' C4' 129.2(5)
C1' Zr1' C9' C4' -153.2(4)
C8' Zr1' C9' C4' -116.4(4)
Br2' Zr1' C9' C4' 152.9(3)
Br3' Zr1' C9' C4' 56.7(3)
C2' Zr1' C9' C4' 166.7(4)
Br1 Zr1' C9' C4' -26.8(3)
Br1' Zr1' C9' C4' -99.3(3)
C3' Zr1' C9' C8' -114.4(3)
C1' Zr1' C9' C8' -36.8(2)
Br2' Zr1' C9' C8' -90.7(2)
Br3' Zr1' C9' C8' 173.1(2)
C2' Zr1' C9' C8' -76.9(2)
Br1 Zr1' C9' C8' 89.6(2)
Br1' Zr1' C9' C8' 17.1(2)
C1' Zr1' C9' C3' 77.6(2)
C8' Zr1' C9' C3' 114.4(3)
Br2' Zr1' C9' C3' 23.7(3)
Br3' Zr1' C9' C3' -72.5(2)
C2' Zr1' C9' C3' 37.5(2)
Br1 Zr1' C9' C3' -156.0(2)
Br1' Zr1' C9' C3' 131.5(2)
C2' N1' C10' C11' -4.7(7)
C21' N1' C10' C11' 175.3(4)
C2' N1' C10' C15' 179.2(3)
C21' N1' C10' C15' -0.9(4)
C15' C10' C11' C12' -1.9(6)
N1' C10' C11' C12' -177.7(4)
C10' C11' C12' C13' -0.8(7)
C11' C12' C13' C14' 2.3(7)
C12' C13' C14' C15' -1.1(6)
C13' C14' C15' C10' -1.5(6)
C13' C14' C15' C16' 175.9(4)
C11' C10' C15' C14' 3.1(6)
N1' C10' C15' C14' 179.7(3)
C11' C10' C15' C16' -174.8(4)
N1' C10' C15' C16' 1.8(4)
C14' C15' C16' C17' -3.0(7)
C10' C15' C16' C17' 174.7(4)
C14' C15' C16' C21' -179.7(4)
C10' C15' C16' C21' -2.0(4)
C21' C16' C17' C18' -1.3(6)
C15' C16' C17' C18' -177.6(4)
C16' C17' C18' C19' -2.7(7)
C17' C18' C19' C20' 2.4(7)
C18' C19' C20' C21' 2.0(7)
C19' C20' C21' C16' -5.9(6)
C19' C20' C21' N1' 175.8(4)
C17' C16' C21' C20' 5.7(6)
C15' C16' C21' C20' -177.2(4)
C17' C16' C21' N1' -175.6(4)
C15' C16' C21' N1' 1.5(4)
C2' N1' C21' C20' -2.0(7)
C10' N1' C21' C20' 178.1(4)
C2' N1' C21' C16' 179.6(3)
C10' N1' C21' C16' -0.4(4)
C6S C1S C2S C3S -3.1(8)
C7S C1S C2S C3S 178.5(6)
C1S C2S C3S C4S 2.2(9)
C2S C3S C4S C5S -1.1(9)
C3S C4S C5S C6S 1.1(9)
C7S C1S C6S C5S -178.5(6)
C2S C1S C6S C5S 3.1(8)
C4S C5S C6S C1S -2.2(8)
